data_2016678
loop_
_publ_author_name
'Rodr\'iguez, Ricaurte'
'Nogueras, Manuel'
'Cobo, Justo'
'Low, John N.'
'Glidewell, Christopher'

_publ_section_title
;
 4,6-Dimethoxy-2-phthalimidopyrimidine: sheets built from \p-stacked
 hydrogen-bonded chains
;
_journal_coeditor_code HJ3078
_journal_issue 7
_journal_name_full 'Acta Crystallographica Section C'
_journal_page_first o392
_journal_page_last o394
_journal_paper_doi 10.1107/S0108270108017356
_journal_volume 64
_journal_year 2008
_chemical_formula_iupac 'C14 H11 N3 O4'
_chemical_formula_moiety 'C14 H11 N3 O4'
_chemical_formula_sum 'C14 H11 N3 O4'
_chemical_formula_weight 285.26
_chemical_name_systematic
;
4,6-Dimethoxy-2-phthalimidopyrimidine
;
_space_group_IT_number 14
_symmetry_cell_setting monoclinic
_symmetry_space_group_name_Hall '-P 2yn'
_symmetry_space_group_name_H-M 'P 1 21/n 1'
_atom_sites_solution_hydrogens geom
_atom_sites_solution_primary direct
_atom_sites_solution_secondary difmap
_cell_angle_alpha 90.00
_cell_angle_beta 96.476(7)
_cell_angle_gamma 90.00
_cell_formula_units_Z 4
_cell_length_a 7.2904(8)
_cell_length_b 13.896(2)
_cell_length_c 12.5021(11)
_cell_measurement_reflns_used 2893
_cell_measurement_temperature 120(2)
_cell_measurement_theta_max 27.51
_cell_measurement_theta_min 3.09
_cell_volume 1258.5(3)
_computing_cell_refinement 'DIRAX/LSQ (Duisenberg <i>et al.</i>,  2000)'
_computing_data_collection 'COLLECT (Hooft, 1999)'
_computing_data_reduction 'EVALCCD (Duisenberg <i>et al.</i>,  2003)'
_computing_molecular_graphics 'PLATON (Spek, 2003)'
_computing_publication_material 'SHELXL97 (Sheldrick, 2008) and PRPKAPPA (Ferguson, 1999)'
_computing_structure_refinement 'OSCAIL (McArdle, 2003) and SHELXL97 (Sheldrick, 2008)'
_computing_structure_solution 'SIR2004 (Burla <i>et al.</i>,  2005)'
_diffrn_ambient_temperature 120(2)
_diffrn_detector_area_resol_mean 9.091
_diffrn_measured_fraction_theta_full 0.999
_diffrn_measured_fraction_theta_max 0.999
_diffrn_measurement_device_type 'Bruker--Nonius KappaCCD'
_diffrn_measurement_method '\f and \w'
_diffrn_radiation_monochromator graphite
_diffrn_radiation_source 'Bruker-Nonius FR591 rotating anode'
_diffrn_radiation_type 'Mo K\a'
_diffrn_radiation_wavelength 0.71073
_diffrn_reflns_av_R_equivalents 0.0422
_diffrn_reflns_av_sigmaI/netI 0.0243
_diffrn_reflns_limit_h_max 9
_diffrn_reflns_limit_h_min -9
_diffrn_reflns_limit_k_max 18
_diffrn_reflns_limit_k_min -18
_diffrn_reflns_limit_l_max 16
_diffrn_reflns_limit_l_min -16
_diffrn_reflns_number 29699
_diffrn_reflns_theta_full 27.51
_diffrn_reflns_theta_max 27.51
_diffrn_reflns_theta_min 3.09
_diffrn_standards_decay_% 0
_diffrn_standards_number 0
_exptl_absorpt_coefficient_mu 0.113
_exptl_absorpt_correction_T_max 0.975
_exptl_absorpt_correction_T_min 0.953
_exptl_absorpt_correction_type multi-scan
_exptl_absorpt_process_details '(SADABS; Sheldrick, 2003)'
_exptl_crystal_colour colourless
_exptl_crystal_density_diffrn 1.506
_exptl_crystal_density_method 'not measured'
_exptl_crystal_description block
_exptl_crystal_F_000 592
_exptl_crystal_size_max 0.37
_exptl_crystal_size_mid 0.24
_exptl_crystal_size_min 0.22
_refine_diff_density_max 0.267
_refine_diff_density_min -0.300
_refine_ls_extinction_method none
_refine_ls_goodness_of_fit_ref 1.118
_refine_ls_hydrogen_treatment constr
_refine_ls_matrix_type full
_refine_ls_number_parameters 192
_refine_ls_number_reflns 2893
_refine_ls_number_restraints 0
_refine_ls_restrained_S_all 1.118
_refine_ls_R_factor_all 0.0644
_refine_ls_R_factor_gt 0.0418
_refine_ls_shift/su_max 0.000
_refine_ls_shift/su_mean 0.000
_refine_ls_structure_factor_coef Fsqd
_refine_ls_weighting_details 'w=1/[\s^2^(Fo^2^)+(0.0353P)^2^+0.7987P] where P=(Fo^2^+2Fc^2^)/3'
_refine_ls_weighting_scheme calc
_refine_ls_wR_factor_gt 0.0886
_refine_ls_wR_factor_ref 0.1005
_reflns_number_gt 2250
_reflns_number_total 2893
_reflns_threshold_expression I>2\s(I)
_cod_data_source_file hj3078.cif
_cod_data_source_block I
_cod_depositor_comments
;
The following automatic conversions were performed:
'_exptl_absorpt_correction_type' value 'Multi-scan' changed to
'multi-scan' according to
'/home/saulius/struct/CIF-dictionaries/cif_core.dic' dictionary named
'cif_core.dic' version 2.4.1 from 2010-06-29.

Automatic conversion script
Id: cif_fix_enum 1527 2010-12-29 10:47:43Z saulius 

The following automatic conversions were performed:

'_exptl_absorpt_correction_type' value 'Multi-scan' changed to
'multi-scan' according to
/home/saulius/struct/CIF-dictionaries/cif_core.dic dictionary named
'cif_core.dic' version 2.4.1 from 2010-06-29.

Automatic conversion script
Id: cif_fix_values 1715 2011-07-08 13:25:40Z adriana 
;
_cod_original_sg_symbol_H-M 'P 21/n'
_cod_database_code 2016678
_cod_database_fobs_code 2016678

loop_
_symmetry_equiv_pos_as_xyz
'x, y, z'
'-x+1/2, y+1/2, -z+1/2'
'-x, -y, -z'
'x-1/2, -y-1/2, z-1/2'

loop_
_atom_site_type_symbol
_atom_site_label
_atom_site_fract_x
_atom_site_fract_y
_atom_site_fract_z
_atom_site_U_iso_or_equiv
_atom_site_adp_type
_atom_site_calc_flag
_atom_site_refinement_flags
_atom_site_occupancy
O O1 0.14405(16) 0.89393(8) 0.41992(9) 0.0227(3) Uani d . 1
O O3 0.46134(16) 0.61983(8) 0.34527(9) 0.0211(3) Uani d . 1
O O14 0.43751(16) 1.00914(8) 0.12561(9) 0.0193(3) Uani d . 1
O O16 0.23515(16) 0.71259(8) -0.01622(9) 0.0208(3) Uani d . 1
N N2 0.29822(18) 0.76357(9) 0.35257(10) 0.0160(3) Uani d . 1
N N11 0.26284(17) 0.73571(9) 0.16784(10) 0.0154(3) Uani d . 1
N N13 0.37076(17) 0.88754(9) 0.24055(10) 0.0153(3) Uani d . 1
C C1 0.2220(2) 0.81813(11) 0.43301(12) 0.0162(3) Uani d . 1
C C3 0.3781(2) 0.67645(11) 0.39433(12) 0.0163(3) Uani d . 1
C C3A 0.3428(2) 0.67437(12) 0.50915(12) 0.0167(3) Uani d . 1
C C4 0.3911(2) 0.60566(12) 0.58742(13) 0.0200(3) Uani d . 1
C C5 0.3527(2) 0.62678(13) 0.69155(13) 0.0224(4) Uani d . 1
C C6 0.2668(2) 0.71236(13) 0.71517(13) 0.0226(4) Uani d . 1
C C7 0.2147(2) 0.78010(12) 0.63550(13) 0.0201(3) Uani d . 1
C C7A 0.2562(2) 0.75925(12) 0.53254(12) 0.0166(3) Uani d . 1
C C12 0.3105(2) 0.79774(11) 0.24644(12) 0.0154(3) Uani d . 1
C C14 0.3789(2) 0.91902(11) 0.14009(12) 0.0153(3) Uani d . 1
C C15 0.3324(2) 0.86317(11) 0.04968(12) 0.0167(3) Uani d . 1
C C16 0.2778(2) 0.77010(11) 0.06947(12) 0.0154(3) Uani d . 1
C C17 0.4915(2) 1.06470(12) 0.22090(13) 0.0235(4) Uani d . 1
C C18 0.1944(3) 0.61291(12) 0.00401(14) 0.0258(4) Uani d . 1
H H4 0.4479 0.5468 0.5709 0.024 Uiso calc R 1
H H5 0.3859 0.5818 0.7476 0.027 Uiso calc R 1
H H6 0.2433 0.7248 0.7871 0.027 Uiso calc R 1
H H7 0.1535 0.8380 0.6510 0.024 Uiso calc R 1
H H15 0.3376 0.8870 -0.0211 0.020 Uiso calc R 1
H H17A 0.3879 1.0686 0.2643 0.035 Uiso calc R 1
H H17B 0.5266 1.1296 0.2004 0.035 Uiso calc R 1
H H17C 0.5968 1.0337 0.2630 0.035 Uiso calc R 1
H H18A 0.3022 0.5826 0.0444 0.039 Uiso calc R 1
H H18B 0.1644 0.5793 -0.0646 0.039 Uiso calc R 1
H H18C 0.0889 0.6092 0.0460 0.039 Uiso calc R 1

loop_
_atom_site_aniso_label
_atom_site_aniso_U_11
_atom_site_aniso_U_22
_atom_site_aniso_U_33
_atom_site_aniso_U_12
_atom_site_aniso_U_13
_atom_site_aniso_U_23
O1 0.0281(6) 0.0206(6) 0.0200(6) 0.0037(5) 0.0060(5) 0.0001(5)
O3 0.0264(6) 0.0204(6) 0.0167(6) 0.0043(5) 0.0036(5) 0.0005(5)
O14 0.0257(6) 0.0165(6) 0.0162(6) -0.0024(5) 0.0045(5) 0.0003(4)
O16 0.0326(7) 0.0181(6) 0.0118(5) -0.0023(5) 0.0027(5) -0.0011(4)
N2 0.0204(7) 0.0169(7) 0.0109(6) 0.0010(5) 0.0024(5) 0.0012(5)
N11 0.0165(6) 0.0171(6) 0.0126(6) 0.0006(5) 0.0022(5) 0.0008(5)
N13 0.0156(6) 0.0162(7) 0.0142(6) 0.0006(5) 0.0021(5) 0.0005(5)
C1 0.0163(7) 0.0190(8) 0.0134(7) -0.0032(6) 0.0020(6) -0.0017(6)
C3 0.0181(8) 0.0177(8) 0.0125(7) -0.0025(6) -0.0001(6) 0.0011(6)
C3A 0.0165(7) 0.0206(8) 0.0129(7) -0.0038(6) 0.0011(6) 0.0008(6)
C4 0.0194(8) 0.0224(8) 0.0177(8) -0.0048(6) -0.0004(6) 0.0037(6)
C5 0.0205(8) 0.0302(9) 0.0155(8) -0.0100(7) -0.0020(6) 0.0075(7)
C6 0.0227(8) 0.0353(10) 0.0099(7) -0.0129(7) 0.0020(6) 0.0000(7)
C7 0.0196(8) 0.0257(9) 0.0155(8) -0.0075(7) 0.0037(6) -0.0043(6)
C7A 0.0152(7) 0.0206(8) 0.0139(7) -0.0051(6) 0.0001(6) 0.0003(6)
C12 0.0153(7) 0.0192(8) 0.0119(7) 0.0034(6) 0.0028(6) 0.0010(6)
C14 0.0146(7) 0.0152(8) 0.0164(8) 0.0018(6) 0.0031(6) 0.0025(6)
C15 0.0184(8) 0.0193(8) 0.0126(7) 0.0018(6) 0.0028(6) 0.0021(6)
C16 0.0155(7) 0.0180(8) 0.0125(7) 0.0020(6) 0.0013(6) -0.0013(6)
C17 0.0310(9) 0.0177(8) 0.0215(9) -0.0022(7) 0.0020(7) -0.0028(7)
C18 0.0412(11) 0.0178(9) 0.0185(8) -0.0038(7) 0.0031(7) -0.0029(7)

loop_
_atom_type_symbol
_atom_type_description
_atom_type_scat_dispersion_real
_atom_type_scat_dispersion_imag
_atom_type_scat_source
C C 0.0033 0.0016 'International Tables Vol C Tables 4.2.6.8 and 6.1.1.4'
H H 0.0000 0.0000 'International Tables Vol C Tables 4.2.6.8 and 6.1.1.4'
N N 0.0061 0.0033 'International Tables Vol C Tables 4.2.6.8 and 6.1.1.4'
O O 0.0106 0.0060 'International Tables Vol C Tables 4.2.6.8 and 6.1.1.4'

loop_
_geom_angle_atom_site_label_1
_geom_angle_atom_site_label_2
_geom_angle_atom_site_label_3
_geom_angle
_geom_angle_publ_flag
C14 O14 C17 116.82(12) no
C16 O16 C18 117.64(12) no
C3 N2 C12 124.23(12) no
C3 N2 C1 111.84(12) no
C12 N2 C1 123.57(13) no
C12 N11 C16 114.12(13) no
C12 N13 C14 114.17(13) no
O1 C1 N2 126.08(14) no
O1 C1 C7A 129.04(14) no
N2 C1 C7A 104.86(13) no
O3 C3 N2 125.50(14) no
O3 C3 C3A 129.16(15) no
N2 C3 C3A 105.28(13) no
C4 C3A C7A 121.61(15) no
C4 C3A C3 129.64(15) no
C7A C3A C3 108.66(14) no
C3A C4 C5 116.96(16) no
C3A C4 H4 121.5 no
C5 C4 H4 121.5 no
C6 C5 C4 121.41(15) no
C6 C5 H5 119.3 no
C4 C5 H5 119.3 no
C5 C6 C7 121.29(15) no
C5 C6 H6 119.4 no
C7 C6 H6 119.4 no
C7A C7 C6 116.91(16) no
C7A C7 H7 121.5 no
C6 C7 H7 121.5 no
C3A C7A C7 121.80(15) no
C3A C7A C1 109.24(13) no
C7 C7A C1 128.96(15) no
N11 C12 N13 129.17(14) no
N11 C12 N2 115.88(14) no
N13 C12 N2 114.94(13) no
N13 C14 O14 118.71(14) y
N13 C14 C15 123.50(14) no
C15 C14 O14 117.79(14) y
C14 C15 C16 115.32(14) no
C14 C15 H15 122.3 no
C16 C15 H15 122.3 no
N11 C16 O16 119.05(14) y
N11 C16 C15 123.66(14) no
C15 C16 O16 117.28(13) y
O14 C17 H17A 109.5 no
O14 C17 H17B 109.5 no
H17A C17 H17B 109.5 no
O14 C17 H17C 109.5 no
H17A C17 H17C 109.5 no
H17B C17 H17C 109.5 no
O16 C18 H18A 109.5 no
O16 C18 H18B 109.5 no
H18A C18 H18B 109.5 no
O16 C18 H18C 109.5 no
H18A C18 H18C 109.5 no
H18B C18 H18C 109.5 no

loop_
_geom_bond_atom_site_label_1
_geom_bond_atom_site_label_2
_geom_bond_distance
_geom_bond_publ_flag
O1 C1 1.199(2) no
O3 C3 1.2032(19) no
O14 C14 1.3421(19) no
O14 C17 1.4367(19) no
O16 C16 1.3446(19) no
O16 C18 1.445(2) no
N2 C3 1.417(2) no
N2 C12 1.4216(19) no
N2 C1 1.4216(19) no
N11 C12 1.324(2) no
N11 C16 1.3354(19) no
N13 C12 1.328(2) no
N13 C14 1.3375(19) no
C1 C7A 1.487(2) no
C3 C3A 1.487(2) no
C3A C4 1.384(2) no
C3A C7A 1.384(2) no
C4 C5 1.393(2) no
C4 H4 0.95 no
C5 C6 1.391(3) no
C5 H5 0.95 no
C6 C7 1.392(2) no
C6 H6 0.95 no
C7 C7A 1.386(2) no
C7 H7 0.95 no
C14 C15 1.381(2) no
C15 C16 1.384(2) no
C15 H15 0.95 no
C17 H17A 0.98 no
C17 H17B 0.98 no
C17 H17C 0.98 no
C18 H18A 0.98 no
C18 H18B 0.98 no
C18 H18C 0.98 no

loop_
_geom_hbond_atom_site_label_D
_geom_hbond_atom_site_label_H
_geom_hbond_atom_site_label_A
_geom_hbond_site_symmetry_A
_geom_hbond_distance_DH
_geom_hbond_distance_HA
_geom_hbond_distance_DA
_geom_hbond_angle_DHA
_geom_hbond_publ_flag
C6 H6 O16 1_556 0.95 2.47 3.3920(19) 163 y

loop_
_geom_torsion_atom_site_label_1
_geom_torsion_atom_site_label_2
_geom_torsion_atom_site_label_3
_geom_torsion_atom_site_label_4
_geom_torsion
_geom_torsion_publ_flag
C3 N2 C1 O1 -178.98(15) no
C12 N2 C1 O1 7.5(2) no
C3 N2 C1 C7A -0.56(17) no
C12 N2 C1 C7A -174.03(13) no
C12 N2 C3 O3 -2.0(2) no
C1 N2 C3 O3 -175.38(15) no
C12 N2 C3 C3A 175.73(13) no
C1 N2 C3 C3A 2.31(17) no
O3 C3 C3A C4 -2.4(3) no
N2 C3 C3A C4 -179.93(16) no
O3 C3 C3A C7A 174.29(16) no
N2 C3 C3A C7A -3.28(17) no
C7A C3A C4 C5 -1.5(2) no
C3 C3A C4 C5 174.78(15) no
C3A C4 C5 C6 1.1(2) no
C4 C5 C6 C7 0.4(2) no
C5 C6 C7 C7A -1.5(2) no
C4 C3A C7A C7 0.4(2) no
C3 C3A C7A C7 -176.53(14) no
C4 C3A C7A C1 180.00(14) no
C3 C3A C7A C1 3.03(17) no
C6 C7 C7A C3A 1.0(2) no
C6 C7 C7A C1 -178.42(15) no
O1 C1 C7A C3A 176.77(16) no
N2 C1 C7A C3A -1.59(17) no
O1 C1 C7A C7 -3.7(3) no
N2 C1 C7A C7 177.93(15) no
C16 N11 C12 N13 -0.3(2) no
C16 N11 C12 N2 -179.43(13) no
C14 N13 C12 N11 1.9(2) no
C14 N13 C12 N2 -179.04(13) no
C3 N2 C12 N11 51.2(2) no
C1 N2 C12 N11 -136.10(15) y
C3 N2 C12 N13 -127.98(15) no
C1 N2 C12 N13 44.7(2) y
C12 N13 C14 O14 179.78(13) no
C12 N13 C14 C15 -1.2(2) no
C17 O14 C14 N13 1.3(2) y
C17 O14 C14 C15 -177.78(14) no
N13 C14 C15 C16 -0.8(2) no
O14 C14 C15 C16 178.28(13) no
C12 N11 C16 O16 179.12(13) no
C12 N11 C16 C15 -2.0(2) no
C18 O16 C16 N11 -6.6(2) y
C18 O16 C16 C15 174.45(14) no
C14 C15 C16 N11 2.5(2) no
C14 C15 C16 O16 -178.60(13) no

loop_
_cod_related_entry_id
_cod_related_entry_database
_cod_related_entry_code
1 ChemSpider 24726247
